data_2102971
loop_
_publ_author_name
'Turowska-Tyrk, Ilona'
'Bakowicz, Julia'
'Scheffer, John R.'

_publ_section_title
;
 Monitoring structural transformations in crystals. 11. Yang
 photocyclizations -- one type of reaction, but diversity of structural
 changes
;
_journal_issue 6
_journal_name_full 'Acta Crystallographica Section B'
_journal_page_first 933
_journal_page_last 940
_journal_paper_doi 10.1107/S0108768107051336
_journal_volume 63
_journal_year 2007
_chemical_formula_sum 'C24 H31 N O3'
_chemical_formula_weight 381.50
_chemical_name_systematic
;
 ?
;
_space_group_IT_number 19
_symmetry_cell_setting orthorhombic
_symmetry_space_group_name_Hall 'P 2ac 2ab'
_symmetry_space_group_name_H-M 'P 21 21 21'
_atom_sites_solution_hydrogens geom
_atom_sites_solution_primary direct
_atom_sites_solution_secondary geom
_audit_creation_method SHELXL-97
_cell_angle_alpha 90.00
_cell_angle_beta 90.00
_cell_angle_gamma 90.00
_cell_formula_units_Z 4
_cell_length_a 6.8632(8)
_cell_length_b 11.9445(17)
_cell_length_c 26.305(4)
_cell_measurement_reflns_used 1000
_cell_measurement_temperature 299(2)
_cell_measurement_theta_max 12
_cell_measurement_theta_min 3
_cell_volume 2156.4(5)
_computing_cell_refinement 'CRYSALIS (Oxford Diffraction, 2003)'
_computing_data_collection 'CRYSALIS (Oxford Diffraction, 2003)'
_computing_data_reduction 'CRYSALIS (Oxford Diffraction, 2003)'
_computing_molecular_graphics 'ORTEP-3 for Windows (Farrugia, 1997)'
_computing_publication_material 'SXELXL97 (Sheldrick, 1997)'
_computing_structure_refinement 'SHELXL-97 (Sheldrick, 1997)'
_computing_structure_solution 'SHELXS-97 (Sheldrick, 1990)'
_diffrn_ambient_temperature 299(2)
_diffrn_measured_fraction_theta_full 0.991
_diffrn_measured_fraction_theta_max 0.991
_diffrn_measurement_device_type 'Kuma KM4CCD diffractometer'
_diffrn_measurement_method '\w scans'
_diffrn_radiation_monochromator graphite
_diffrn_radiation_source 'fine-focus sealed tube'
_diffrn_radiation_type MoK\a
_diffrn_radiation_wavelength 0.71073
_diffrn_reflns_av_R_equivalents 0.0666
_diffrn_reflns_av_sigmaI/netI 0.0827
_diffrn_reflns_limit_h_max 8
_diffrn_reflns_limit_h_min -3
_diffrn_reflns_limit_k_max 14
_diffrn_reflns_limit_k_min -14
_diffrn_reflns_limit_l_max 31
_diffrn_reflns_limit_l_min -31
_diffrn_reflns_number 11703
_diffrn_reflns_theta_full 25.00
_diffrn_reflns_theta_max 25.00
_diffrn_reflns_theta_min 3.10
_exptl_absorpt_coefficient_mu 0.077
_exptl_absorpt_correction_T_max 0.9811
_exptl_absorpt_correction_T_min 0.9700
_exptl_absorpt_correction_type none
_exptl_crystal_colour colourless
_exptl_crystal_density_diffrn 1.175
_exptl_crystal_density_method 'not measured'
_exptl_crystal_description block
_exptl_crystal_F_000 824
_exptl_crystal_size_max 0.40
_exptl_crystal_size_mid 0.30
_exptl_crystal_size_min 0.25
_refine_diff_density_max 0.156
_refine_diff_density_min -0.154
_refine_ls_abs_structure_details
;
 The absolute structure was assigned on the basis of known
 absolute configuration of the cation.
;
_refine_ls_extinction_coef 0.037(6)
_refine_ls_extinction_expression Fc^*^=kFc[1+0.001xFc^2^\l^3^/sin(2\q)]^-1/4^
_refine_ls_extinction_method SHELXL
_refine_ls_goodness_of_fit_ref 0.958
_refine_ls_hydrogen_treatment constr
_refine_ls_matrix_type full
_refine_ls_number_parameters 327
_refine_ls_number_reflns 3760
_refine_ls_number_restraints 191
_refine_ls_restrained_S_all 1.052
_refine_ls_R_factor_all 0.1407
_refine_ls_R_factor_gt 0.0676
_refine_ls_shift/su_max 0.000
_refine_ls_shift/su_mean 0.000
_refine_ls_structure_factor_coef Fsqd
_refine_ls_weighting_details 'calc w=1/[\s^2^(Fo^2^)+(0.1113P)^2^+0.0000P] where P=(Fo^2^+2Fc^2^)/3'
_refine_ls_weighting_scheme calc
_refine_ls_wR_factor_gt 0.1804
_refine_ls_wR_factor_ref 0.2120
_reflns_number_gt 1767
_reflns_number_total 3760
_reflns_threshold_expression >2sigma(I)
_cod_data_source_file bk5065.cif
_cod_data_source_block 72.6P
_cod_depositor_comments
;
The following automatic conversions were performed:
'_symmetry_cell_setting' value 'Orthorhombic' changed to 'orthorhombic'
according to '/home/saulius/struct/CIF-dictionaries/cif_core.dic'
dictionary named 'cif_core.dic' version 2.4.1 from 2010-06-29.

Automatic conversion script
Id: cif_fix_enum 1527 2010-12-29 10:47:43Z saulius 

The following automatic conversions were performed:

'_symmetry_cell_setting' value 'Orthorhombic' changed to
'orthorhombic' according to
/home/saulius/struct/CIF-dictionaries/cif_core.dic dictionary named
'cif_core.dic' version 2.4.1 from 2010-06-29.

Automatic conversion script
Id: cif_fix_values 1715 2011-07-08 13:25:40Z adriana 
;
_cod_database_code 2102971
_cod_database_fobs_code 2102971

loop_
_symmetry_equiv_pos_as_xyz
'x, y, z'
'-x+1/2, -y, z+1/2'
'-x, y+1/2, -z+1/2'
'x+1/2, -y+1/2, -z'

loop_
_atom_site_type_symbol
_atom_site_label
_atom_site_fract_x
_atom_site_fract_y
_atom_site_fract_z
_atom_site_U_iso_or_equiv
_atom_site_adp_type
_atom_site_calc_flag
_atom_site_refinement_flags
_atom_site_occupancy
_atom_site_disorder_assembly
_atom_site_disorder_group
C C1R 1.142(5) -0.291(3) 0.2985(12) 0.177(10) Uiso d PDU 0.274(9) A 1
H H1AR 1.2084 -0.3302 0.3251 0.265 Uiso calc PR 0.274(9) A 1
H H1BR 1.0637 -0.2321 0.3131 0.265 Uiso calc PR 0.274(9) A 1
H H1CR 1.2357 -0.2583 0.2757 0.265 Uiso calc PR 0.274(9) A 1
C C2R 1.014(6) -0.370(3) 0.2700(9) 0.116(9) Uiso d PDU 0.274(9) A 1
H H2AR 0.9001 -0.3825 0.2908 0.140 Uiso calc PR 0.274(9) A 1
H H2BR 1.0836 -0.4403 0.2681 0.140 Uiso calc PR 0.274(9) A 1
C C3R 0.942(3) -0.343(2) 0.2167(10) 0.092(15) Uiso d PD 0.274(9) A 1
C C4R 1.098(3) -0.2895(18) 0.1853(10) 0.069(12) Uiso d PD 0.274(9) A 1
C C5R 1.054(3) -0.1824(15) 0.1580(9) 0.047(7) Uiso d PDU 0.274(9) A 1
C C6R 1.195(3) -0.1309(17) 0.1290(8) 0.056(9) Uiso d PD 0.274(9) A 1
H H6R 1.3217 -0.1589 0.1299 0.067 Uiso calc PR 0.274(9) A 1
C C7R 1.156(3) -0.0391(19) 0.0985(10) 0.057(10) Uiso d PD 0.274(9) A 1
H H7R 1.2552 -0.0045 0.0802 0.069 Uiso calc PR 0.274(9) A 1
C C8R 0.966(3) 0.000(2) 0.0958(11) 0.045(10) Uiso d PD 0.274(9) A 1
C C9R 0.830(3) -0.048(2) 0.1272(11) 0.067(14) Uiso d PD 0.274(9) A 1
H H9R 0.7091 -0.0133 0.1298 0.081 Uiso calc PR 0.274(9) A 1
C C10R 0.863(3) -0.143(3) 0.1553(17) 0.068(18) Uiso d PD 0.274(9) A 1
C C11R 0.702(3) -0.202(3) 0.1840(16) 0.077(8) Uiso d PDU 0.274(9) A 1
H H11A 0.6049 -0.1482 0.1949 0.093 Uiso calc PR 0.274(9) A 1
H H11B 0.6382 -0.2560 0.1618 0.093 Uiso calc PR 0.274(9) A 1
C C12R 0.783(5) -0.262(3) 0.2300(12) 0.091(9) Uiso d PDU 0.274(9) A 1
H H12A 0.8337 -0.2074 0.2537 0.110 Uiso calc PR 0.274(9) A 1
H H12B 0.6785 -0.3025 0.2468 0.110 Uiso calc PR 0.274(9) A 1
C C13R 0.869(5) -0.449(3) 0.1900(11) 0.136(10) Uiso d PDU 0.274(9) A 1
H H13A 0.8469 -0.4314 0.1545 0.163 Uiso calc PR 0.274(9) A 1
H H13B 0.9697 -0.5055 0.1917 0.163 Uiso calc PR 0.274(9) A 1
C C14R 0.686(4) -0.494(3) 0.2122(14) 0.133(13) Uiso d PD 0.274(9) A 1
H H14A 0.6404 -0.5553 0.1915 0.200 Uiso calc PR 0.274(9) A 1
H H14B 0.5890 -0.4368 0.2133 0.200 Uiso calc PR 0.274(9) A 1
H H14C 0.7114 -0.5211 0.2460 0.200 Uiso calc PR 0.274(9) A 1
C C15R 0.909(3) 0.091(3) 0.0599(19) 0.078(10) Uiso d PDU 0.274(9) A 1
O O1R 1.038(4) 0.161(3) 0.0475(14) 0.063(10) Uiso d PD 0.274(9) A 1
O O2R 0.733(3) 0.115(2) 0.0574(8) 0.079(9) Uiso d PD 0.274(9) A 1
O O3R 1.252(3) -0.3374(15) 0.1724(7) 0.107(6) Uiso d PD 0.274(9) A 1
C C17R 0.409(5) 0.283(3) 0.1336(8) 0.109(12) Uiso d PD 0.274(9) A 1
H H17A 0.3106 0.2267 0.1374 0.164 Uiso calc PR 0.274(9) A 1
H H17B 0.3869 0.3418 0.1580 0.164 Uiso calc PR 0.274(9) A 1
H H17C 0.5350 0.2509 0.1391 0.164 Uiso calc PR 0.274(9) A 1
N N1R 0.423(7) 0.240(3) 0.0417(11) 0.058(10) Uiso d PDU 0.274(9) A 1
H H1DR 0.3363 0.1864 0.0478 0.087 Uiso calc PR 0.274(9) A 1
H H1ER 0.5429 0.2118 0.0441 0.087 Uiso calc PR 0.274(9) A 1
H H1FR 0.4049 0.2674 0.0106 0.087 Uiso calc PR 0.274(9) A 1
C C16R 0.399(3) 0.3320(15) 0.0801(6) 0.078(5) Uiso d PDU 0.274(9) A 1
H H16R 0.2688 0.3641 0.0755 0.094 Uiso calc PR 0.274(9) A 1
C C18R 0.549(3) 0.4244(15) 0.0685(6) 0.056(4) Uiso d PRDU 0.274(9) A 1
C C19R 0.738(3) 0.3998(15) 0.0567(6) 0.092(10) Uiso d PRD 0.274(9) A 1
H H19R 0.7790 0.3258 0.0579 0.111 Uiso d PR 0.274(9) A 1
C C20R 0.868(3) 0.4818(15) 0.0431(6) 0.090(10) Uiso d PR 0.274(9) A 1
H H20R 0.9946 0.4618 0.0342 0.108 Uiso d PR 0.274(9) A 1
C C21R 0.815(3) 0.5933(15) 0.0423(6) 0.088(11) Uiso d PR 0.274(9) A 1
C C22R 0.630(3) 0.6181(15) 0.0584(6) 0.097(8) Uiso d PRU 0.274(9) A 1
H H22R 0.5915 0.6925 0.0610 0.117 Uiso d PR 0.274(9) A 1
C C23R 0.500(3) 0.5345(15) 0.0708(6) 0.076(7) Uiso d PRDU 0.274(9) A 1
H H23R 0.3753 0.5541 0.0810 0.091 Uiso d PR 0.274(9) A 1
C C24R 0.952(3) 0.6826(15) 0.0236(6) 0.162(15) Uiso d PRU 0.274(9) A 1
H H24A 0.9375 0.6913 -0.0125 0.243 Uiso d PR 0.274(9) A 1
H H24B 1.0839 0.6613 0.0312 0.243 Uiso d PR 0.274(9) A 1
H H24C 0.9229 0.7523 0.0401 0.243 Uiso d PR 0.274(9) A 1
C C1P 1.1995(14) -0.2949(9) 0.2279(4) 0.162(5) Uani d PDU 0.726(9) A 2
H H1AP 1.2098 -0.2192 0.2410 0.195 Uiso calc PR 0.726(9) A 2
H H1BP 1.3272 -0.3268 0.2217 0.195 Uiso calc PR 0.726(9) A 2
C C2P 1.0617(17) -0.3724(13) 0.2598(4) 0.141(5) Uani d PDU 0.726(9) A 2
H H2AP 1.0995 -0.4507 0.2602 0.169 Uiso calc PR 0.726(9) A 2
H H2BP 1.0342 -0.3452 0.2938 0.169 Uiso calc PR 0.726(9) A 2
C C3P 0.9064(14) -0.3434(7) 0.2205(4) 0.075(4) Uani d PD 0.726(9) A 2
C C4P 1.0584(14) -0.3066(8) 0.1830(3) 0.076(4) Uani d PD 0.726(9) A 2
C C5P 1.0205(11) -0.2046(7) 0.1499(3) 0.059(3) Uani d PDU 0.726(9) A 2
C C6P 1.1666(11) -0.1583(8) 0.1206(4) 0.065(3) Uani d PD 0.726(9) A 2
H H6P 1.2900 -0.1905 0.1211 0.078 Uiso calc PR 0.726(9) A 2
C C7P 1.1338(13) -0.0653(9) 0.0905(4) 0.065(3) Uani d PD 0.726(9) A 2
H H7P 1.2348 -0.0337 0.0718 0.077 Uiso calc PR 0.726(9) A 2
C C8P 0.9478(14) -0.0198(9) 0.0887(5) 0.059(4) Uani d PD 0.726(9) A 2
C C9P 0.8032(12) -0.0685(8) 0.1169(4) 0.056(3) Uani d PD 0.726(9) A 2
H H9P 0.6767 -0.0415 0.1137 0.067 Uiso calc PR 0.726(9) A 2
C C10P 0.8374(15) -0.1555(12) 0.1498(6) 0.058(4) Uani d PD 0.726(9) A 2
C C11P 0.6770(15) -0.2007(14) 0.1835(7) 0.091(4) Uani d PDU 0.726(9) A 2
H H11C 0.5877 -0.1408 0.1923 0.109 Uiso calc PR 0.726(9) A 2
H H11D 0.6044 -0.2579 0.1654 0.109 Uiso calc PR 0.726(9) A 2
C C12P 0.763(2) -0.2500(11) 0.2313(5) 0.100(4) Uani d PDU 0.726(9) A 2
H H12C 0.6586 -0.2787 0.2525 0.119 Uiso calc PR 0.726(9) A 2
H H12D 0.8287 -0.1913 0.2502 0.119 Uiso calc PR 0.726(9) A 2
C C13P 0.7914(17) -0.4478(8) 0.2041(4) 0.118(3) Uani d PDU 0.726(9) A 2
H H13C 0.8823 -0.5049 0.1929 0.141 Uiso calc PR 0.726(9) A 2
H H13D 0.7091 -0.4285 0.1754 0.141 Uiso calc PR 0.726(9) A 2
C C14P 0.6621(18) -0.4967(10) 0.2473(6) 0.167(6) Uani d PD 0.726(9) A 2
H H14D 0.5936 -0.5613 0.2350 0.251 Uiso calc PR 0.726(9) A 2
H H14E 0.5699 -0.4411 0.2582 0.251 Uiso calc PR 0.726(9) A 2
H H14F 0.7430 -0.5179 0.2755 0.251 Uiso calc PR 0.726(9) A 2
C C15P 0.9060(14) 0.0844(12) 0.0578(7) 0.073(4) Uani d PDU 0.726(9) A 2
O O1P 1.0480(18) 0.1456(12) 0.0454(7) 0.091(6) Uani d PD 0.726(9) A 2
O O2P 0.7406(11) 0.0951(7) 0.0395(4) 0.077(2) Uani d PD 0.726(9) A 2
O O3P 1.1383(11) -0.3940(6) 0.1520(3) 0.124(3) Uani d PD 0.726(9) A 2
C C17P 0.483(2) 0.2452(10) 0.1370(4) 0.129(5) Uani d PD 0.726(9) A 2
H H17D 0.3822 0.1903 0.1418 0.194 Uiso calc PR 0.726(9) A 2
H H17E 0.4918 0.2914 0.1668 0.194 Uiso calc PR 0.726(9) A 2
H H17F 0.6049 0.2082 0.1314 0.194 Uiso calc PR 0.726(9) A 2
N N1P 0.417(3) 0.2402(12) 0.0472(5) 0.091(6) Uani d PDU 0.726(9) A 2
H H1DP 0.3324 0.1861 0.0543 0.136 Uiso calc PR 0.726(9) A 2
H H1EP 0.5332 0.2102 0.0406 0.136 Uiso calc PR 0.726(9) A 2
H H1FP 0.3763 0.2782 0.0201 0.136 Uiso calc PR 0.726(9) A 2
C C16P 0.4336(9) 0.3173(4) 0.0914(2) 0.095(3) Uani d PDU 0.726(9) A 2
H H16P 0.3062 0.3521 0.0972 0.114 Uiso calc PR 0.726(9) A 2
C C18P 0.5747(9) 0.4060(4) 0.0787(2) 0.071(2) Uani d PRDU 0.726(9) A 2
C C19P 0.7660(9) 0.3832(4) 0.0696(2) 0.078(3) Uani d PRD 0.726(9) A 2
H H19P 0.8124 0.3111 0.0752 0.094 Uiso d PR 0.726(9) A 2
C C20P 0.8923(9) 0.4641(4) 0.0523(2) 0.082(3) Uani d PR 0.726(9) A 2
H H20P 1.0210 0.4451 0.0454 0.098 Uiso d PR 0.726(9) A 2
C C21P 0.8312(9) 0.5731(4) 0.0451(2) 0.086(4) Uani d PR 0.726(9) A 2
C C22P 0.6433(9) 0.5975(4) 0.0584(2) 0.098(3) Uani d PRU 0.726(9) A 2
H H22P 0.5994 0.6710 0.0566 0.118 Uiso d PR 0.726(9) A 2
C C23P 0.5182(9) 0.5147(4) 0.0745(2) 0.099(3) Uani d PRDU 0.726(9) A 2
H H23P 0.3908 0.5337 0.0829 0.118 Uiso d PR 0.726(9) A 2
C C24P 0.9646(9) 0.6601(4) 0.0224(2) 0.124(5) Uani d PRU 0.726(9) A 2
H H24D 0.9534 0.6587 -0.0140 0.186 Uiso d PR 0.726(9) A 2
H H24E 1.0967 0.6442 0.0319 0.186 Uiso d PR 0.726(9) A 2
H H24F 0.9287 0.7329 0.0347 0.186 Uiso d PR 0.726(9) A 2

loop_
_atom_site_aniso_label
_atom_site_aniso_U_11
_atom_site_aniso_U_22
_atom_site_aniso_U_33
_atom_site_aniso_U_12
_atom_site_aniso_U_13
_atom_site_aniso_U_23
C1P 0.130(8) 0.168(10) 0.190(11) 0.006(7) -0.074(8) 0.118(9)
C2P 0.100(8) 0.197(11) 0.126(9) 0.009(8) 0.013(7) 0.084(9)
C3P 0.097(7) 0.057(6) 0.071(6) -0.002(5) -0.015(5) 0.028(4)
C4P 0.047(4) 0.077(7) 0.105(9) 0.000(5) -0.004(5) 0.033(5)
C5P 0.048(4) 0.052(5) 0.076(6) -0.010(4) -0.010(4) 0.000(4)
C6P 0.038(4) 0.063(5) 0.095(7) 0.006(4) -0.017(4) -0.001(5)
C7P 0.062(5) 0.060(6) 0.072(6) 0.002(5) 0.003(4) 0.006(6)
C8P 0.060(6) 0.046(5) 0.072(7) -0.012(4) -0.015(4) 0.000(5)
C9P 0.040(4) 0.049(5) 0.078(7) -0.001(4) -0.009(4) 0.005(5)
C10P 0.054(5) 0.056(6) 0.066(7) 0.003(4) -0.006(5) 0.010(5)
C11P 0.067(5) 0.101(7) 0.104(7) 0.023(5) 0.041(5) 0.041(5)
C12P 0.101(7) 0.095(7) 0.103(7) 0.008(6) 0.044(6) 0.033(6)
C13P 0.110(8) 0.088(7) 0.156(9) -0.022(6) 0.013(7) 0.021(7)
C14P 0.168(11) 0.108(8) 0.227(17) -0.023(8) 0.098(11) 0.058(10)
C15P 0.082(6) 0.063(6) 0.074(6) 0.008(4) 0.013(5) 0.010(4)
O1P 0.072(5) 0.065(6) 0.136(9) -0.006(4) 0.012(4) 0.035(6)
O2P 0.072(4) 0.067(4) 0.092(6) 0.013(3) -0.034(4) 0.005(5)
O3P 0.127(6) 0.089(5) 0.157(7) 0.053(5) 0.051(5) 0.045(4)
C17P 0.174(13) 0.131(10) 0.082(7) -0.026(10) 0.025(7) 0.041(7)
N1P 0.064(5) 0.100(8) 0.108(9) -0.004(4) 0.010(5) 0.047(5)
C16P 0.097(6) 0.107(6) 0.080(6) 0.014(5) 0.029(5) 0.012(5)
C18P 0.072(5) 0.071(5) 0.068(5) 0.008(4) 0.008(4) 0.020(4)
C19P 0.079(5) 0.050(5) 0.105(7) 0.001(4) -0.010(5) 0.005(4)
C20P 0.054(4) 0.081(6) 0.110(8) -0.003(4) -0.010(5) 0.008(5)
C21P 0.135(9) 0.056(5) 0.068(6) -0.015(6) -0.004(5) 0.001(4)
C22P 0.117(7) 0.060(5) 0.117(8) 0.032(5) -0.008(6) 0.017(5)
C23P 0.095(6) 0.085(7) 0.115(8) 0.016(5) 0.002(5) -0.002(6)
C24P 0.186(11) 0.083(6) 0.104(8) -0.068(7) -0.025(7) 0.017(5)

loop_
_atom_type_symbol
_atom_type_description
_atom_type_scat_dispersion_real
_atom_type_scat_dispersion_imag
_atom_type_scat_source
C C 0.0033 0.0016 'International Tables Vol C Tables 4.2.6.8 and 6.1.1.4'
H H 0.0000 0.0000 'International Tables Vol C Tables 4.2.6.8 and 6.1.1.4'
N N 0.0061 0.0033 'International Tables Vol C Tables 4.2.6.8 and 6.1.1.4'
O O 0.0106 0.0060 'International Tables Vol C Tables 4.2.6.8 and 6.1.1.4'

loop_
_geom_angle_atom_site_label_1
_geom_angle_atom_site_label_2
_geom_angle_atom_site_label_3
_geom_angle
C1R C2R C3R 121.8(16)
C4R C3R C12R 111.7(12)
C4R C3R C2R 111.3(14)
C12R C3R C2R 99(3)
C4R C3R C13R 110(2)
C12R C3R C13R 113.6(14)
C2R C3R C13R 111.3(14)
O3R C4R C3R 123.9(14)
O3R C4R C5R 115.5(12)
C3R C4R C5R 119.2(10)
C6R C5R C10R 118.9(10)
C6R C5R C4R 120.2(11)
C10R C5R C4R 120.2(10)
C5R C6R C7R 122.4(12)
C6R C7R C8R 118.7(12)
C9R C8R C7R 118.0(11)
C9R C8R C15R 120.2(12)
C7R C8R C15R 121.8(12)
C8R C9R C10R 123.8(13)
C9R C10R C5R 117.4(11)
C9R C10R C11R 122.4(12)
C5R C10R C11R 120.2(11)
C12R C11R C10R 110.5(14)
C3R C12R C11R 112.9(14)
C14R C13R C3R 113.6(15)
O2R C15R O1R 121(2)
O2R C15R C8R 117.4(15)
O1R C15R C8R 117.6(17)
N1R C16R C17R 109.7(14)
N1R C16R C18R 108.5(12)
C17R C16R C18R 115.3(12)
C23R C18R C19R 116.8
C23R C18R C16R 121.4
C19R C18R C16R 121.7
C18R C19R C20R 121.7
C19R C20R C21R 121.1
C22R C21R C20R 116.8
C22R C21R C24R 121.9
C20R C21R C24R 121.3
C21R C22R C23R 121.0
C18R C23R C22R 122.2
C4P C1P C2P 88.7(6)
C3P C2P C1P 85.7(6)
C4P C3P C12P 111.0(6)
C4P C3P C2P 91.5(6)
C12P C3P C2P 119.6(10)
C4P C3P C13P 114.2(9)
C12P C3P C13P 108.5(8)
C2P C3P C13P 111.4(7)
O3P C4P C3P 115.2(9)
O3P C4P C5P 108.9(6)
C3P C4P C5P 119.5(6)
O3P C4P C1P 105.2(7)
C3P C4P C1P 87.7(6)
C5P C4P C1P 118.4(9)
C6P C5P C10P 119.1(6)
C6P C5P C4P 121.1(6)
C10P C5P C4P 119.8(6)
C5P C6P C7P 121.5(6)
C6P C7P C8P 119.0(7)
C9P C8P C7P 118.8(6)
C9P C8P C15P 120.2(6)
C7P C8P C15P 121.0(7)
C8P C9P C10P 122.6(6)
C9P C10P C5P 118.6(6)
C9P C10P C11P 121.0(6)
C5P C10P C11P 120.4(6)
C12P C11P C10P 110.1(8)
C11P C12P C3P 112.7(8)
C3P C13P C14P 113.0(8)
O2P C15P O1P 123.2(8)
O2P C15P C8P 117.9(8)
O1P C15P C8P 118.0(8)
C18P C16P N1P 108.5(5)
C18P C16P C17P 116.3(5)
N1P C16P C17P 106.5(7)
C23P C18P C19P 116.8
C23P C18P C16P 121.2
C19P C18P C16P 122.0
C18P C19P C20P 121.7
C19P C20P C21P 121.1
C22P C21P C20P 116.8
C22P C21P C24P 121.9
C20P C21P C24P 121.3
C21P C22P C23P 121.0
C18P C23P C22P 122.2

loop_
_geom_bond_atom_site_label_1
_geom_bond_atom_site_label_2
_geom_bond_distance
C1R C2R 1.490(11)
C2R C3R 1.519(11)
C3R C4R 1.497(10)
C3R C12R 1.501(10)
C3R C13R 1.522(11)
C4R O3R 1.248(10)
C4R C5R 1.498(9)
C5R C6R 1.381(10)
C5R C10R 1.392(10)
C6R C7R 1.385(10)
C7R C8R 1.385(10)
C8R C9R 1.372(10)
C8R C15R 1.489(10)
C9R C10R 1.377(10)
C10R C11R 1.517(10)
C11R C12R 1.512(11)
C13R C14R 1.489(11)
C15R O2R 1.247(11)
C15R O1R 1.268(11)
C17R C16R 1.524(10)
N1R C16R 1.500(11)
C16R C18R 1.5395
C18R C23R 1.3586
C18R C19R 1.3626
C19R C20R 1.3748
C20R C21R 1.3816
C21R C22R 1.3681
C21R C24R 1.5085
C22R C23R 1.3761
C1P C4P 1.533(9)
C1P C2P 1.567(9)
C2P C3P 1.524(8)
C3P C4P 1.501(8)
C3P C12P 1.515(8)
C3P C13P 1.537(8)
C4P O3P 1.434(8)
C4P C5P 1.519(7)
C5P C6P 1.381(7)
C5P C10P 1.386(7)
C6P C7P 1.382(7)
C7P C8P 1.388(7)
C8P C9P 1.369(7)
C8P C15P 1.514(7)
C9P C10P 1.372(7)
C10P C11P 1.514(7)
C11P C12P 1.508(9)
C13P C14P 1.557(9)
C15P O2P 1.240(8)
C15P O1P 1.261(7)
C17P C16P 1.515(8)
N1P C16P 1.488(7)
C16P C18P 1.4738
C18P C23P 1.3586
C18P C19P 1.3626
C19P C20P 1.3749
C20P C21P 1.3816
C21P C22P 1.3681
C21P C24P 1.5085
C22P C23P 1.3761
